data_1518877
loop_
_publ_author_name
'Wang, M.'
'Xu, G.'
'Wang, D.'
'Zou, Y.'
'Frey, W.'
'Buchmeiser, M. R.'

_publ_section_title
;
 Group 4 metal complexes bearing the aminoborane motif: origin of tandem
 ring-opening metathesis/vinyl-insertion polymerization
;
_journal_issue 17
_journal_name_full 'Polym. Chem.'
_journal_page_first 3290
_journal_paper_doi 10.1039/C5PY00303B
_journal_volume 6
_journal_year 2015
_chemical_formula_moiety 'C34 H39 B Li N2 O Si, C16 H32 Li O4'
_chemical_formula_sum 'C50 H71 B Li2 N2 O5 Si'
_chemical_formula_weight 832.87
_chemical_name_systematic 'compound 4'
_space_group_IT_number 14
_symmetry_cell_setting monoclinic
_symmetry_space_group_name_Hall '-P 2yn'
_symmetry_space_group_name_H-M 'P 1 21/n 1'
_atom_sites_solution_hydrogens geom
_atom_sites_solution_primary direct
_atom_sites_solution_secondary difmap
_audit_creation_method SHELXL-97
_audit_update_record
;
2015-02-19 deposited with the CCDC.
2015-03-19 downloaded from the CCDC.
;
_cell_angle_alpha 90.00
_cell_angle_beta 107.095(2)
_cell_angle_gamma 90.00
_cell_formula_units_Z 4
_cell_length_a 14.2413(7)
_cell_length_b 19.4418(9)
_cell_length_c 17.8883(8)
_cell_measurement_reflns_used 7793
_cell_measurement_temperature 100(2)
_cell_measurement_theta_max 28.35
_cell_measurement_theta_min 1.59
_cell_volume 4734.0(4)
_computing_cell_refinement 'Bruker APEXII Software Suite, 2008'
_computing_data_collection 'Bruker APEXII Software Suite, 2008'
_computing_data_reduction 'Bruker APEXII Software Suite, 2008'
_computing_molecular_graphics 'SHELXTL-plus, XP (Sheldrick, 1991)'
_computing_structure_refinement 'SHELXL-97 (Sheldrick, 1997)'
_computing_structure_solution 'SHELXS-97 (Sheldrick, 1990)'
_diffrn_ambient_temperature 100(2)
_diffrn_measured_fraction_theta_full 0.991
_diffrn_measured_fraction_theta_max 0.991
_diffrn_measurement_device_type 'Bruker Kappa APEXII Duo'
_diffrn_measurement_method 'Omega + Phi Scans'
_diffrn_radiation_monochromator Triumph
_diffrn_radiation_source 'fine-focus sealed tube'
_diffrn_radiation_type MoK\a
_diffrn_radiation_wavelength 0.71073
_diffrn_reflns_av_R_equivalents 0.0476
_diffrn_reflns_av_sigmaI/netI 0.0589
_diffrn_reflns_limit_h_max 19
_diffrn_reflns_limit_h_min -19
_diffrn_reflns_limit_k_max 25
_diffrn_reflns_limit_k_min -24
_diffrn_reflns_limit_l_max 23
_diffrn_reflns_limit_l_min -14
_diffrn_reflns_number 43094
_diffrn_reflns_theta_full 28.35
_diffrn_reflns_theta_max 28.35
_diffrn_reflns_theta_min 1.59
_diffrn_standards_decay_% 0
_diffrn_standards_interval_count 0
_diffrn_standards_number 0
_exptl_absorpt_coefficient_mu 0.097
_exptl_absorpt_correction_T_max 0.7457
_exptl_absorpt_correction_T_min 0.7175
_exptl_absorpt_correction_type multi-scan
_exptl_absorpt_process_details 'Blessing, 1995'
_exptl_crystal_colour orange
_exptl_crystal_density_diffrn 1.169
_exptl_crystal_density_method 'not measured'
_exptl_crystal_description block
_exptl_crystal_F_000 1800
_exptl_crystal_size_max 0.36
_exptl_crystal_size_mid 0.27
_exptl_crystal_size_min 0.21
_refine_diff_density_max 0.347
_refine_diff_density_min -0.448
_refine_diff_density_rms 0.053
_refine_ls_extinction_method none
_refine_ls_goodness_of_fit_ref 1.047
_refine_ls_hydrogen_treatment constr
_refine_ls_matrix_type full
_refine_ls_number_parameters 572
_refine_ls_number_reflns 11732
_refine_ls_number_restraints 0
_refine_ls_restrained_S_all 1.047
_refine_ls_R_factor_all 0.0910
_refine_ls_R_factor_gt 0.0507
_refine_ls_shift/su_max 0.001
_refine_ls_shift/su_mean 0.000
_refine_ls_structure_factor_coef Fsqd
_refine_ls_weighting_details 'calc w=1/[\s^2^(Fo^2^)+(0.0563P)^2^+0.8930P] where P=(Fo^2^+2Fc^2^)/3'
_refine_ls_weighting_scheme calc
_refine_ls_wR_factor_gt 0.1149
_refine_ls_wR_factor_ref 0.1265
_reflns_number_gt 7793
_reflns_number_total 11732
_reflns_threshold_expression >2sigma(I)
_cod_data_source_file c5py00303b2.cif
_cod_data_source_block buch73
_cod_depositor_comments 'Adding full bibliography for 1518877--1518881.cif.'
_cod_original_sg_symbol_H-M 'P 21/n'
_cod_database_code 1518877

loop_
_symmetry_equiv_pos_as_xyz
'x, y, z'
'-x+1/2, y+1/2, -z+1/2'
'-x, -y, -z'
'x-1/2, -y-1/2, z-1/2'

loop_
_atom_site_label
_atom_site_type_symbol
_atom_site_fract_x
_atom_site_fract_y
_atom_site_fract_z
_atom_site_U_iso_or_equiv
_atom_site_adp_type
_atom_site_occupancy
_atom_site_symmetry_multiplicity
_atom_site_calc_flag
_atom_site_refinement_flags
_atom_site_disorder_assembly
_atom_site_disorder_group
Si1 Si 0.89491(3) 0.19870(2) 0.15408(2) 0.01629(11) Uani 1 1 d . . .
N1 N 1.13532(9) 0.31476(7) 0.19002(7) 0.0140(3) Uani 1 1 d . . .
C1 C 1.05052(11) 0.27912(8) 0.15181(9) 0.0154(3) Uani 1 1 d . . .
B1 B 1.19163(12) 0.31411(10) 0.28350(10) 0.0155(4) Uani 1 1 d . . .
Li1 Li 1.0229(2) 0.21340(16) 0.30055(16) 0.0257(7) Uani 1 1 d . . .
N2 N 1.00500(9) 0.24226(7) 0.19236(7) 0.0161(3) Uani 1 1 d . . .
C2 C 1.01931(11) 0.28585(9) 0.06770(9) 0.0191(3) Uani 1 1 d . . .
H2 H 0.9599 0.2642 0.0388 0.023 Uiso 1 1 calc R . .
C3 C 1.07136(12) 0.32184(9) 0.02836(9) 0.0201(4) Uani 1 1 d . . .
H3 H 1.0492 0.3238 -0.0271 0.024 Uiso 1 1 calc R . .
C4 C 1.15762(12) 0.35605(9) 0.06943(9) 0.0187(3) Uani 1 1 d . . .
H4 H 1.1951 0.3813 0.0428 0.022 Uiso 1 1 calc R . .
C5 C 1.18601(11) 0.35182(8) 0.14956(9) 0.0151(3) Uani 1 1 d . . .
C6 C 1.27129(11) 0.38545(8) 0.20427(9) 0.0167(3) Uani 1 1 d . . .
C7 C 1.33849(12) 0.42851(9) 0.18510(10) 0.0217(4) Uani 1 1 d . . .
H7 H 1.3334 0.4381 0.1320 0.026 Uiso 1 1 calc R . .
C8 C 1.41310(12) 0.45724(10) 0.24500(11) 0.0276(4) Uani 1 1 d . . .
H8 H 1.4600 0.4867 0.2333 0.033 Uiso 1 1 calc R . .
C9 C 1.41897(12) 0.44268(9) 0.32236(11) 0.0257(4) Uani 1 1 d . . .
H9 H 1.4700 0.4627 0.3633 0.031 Uiso 1 1 calc R . .
C10 C 1.35146(11) 0.39943(9) 0.34061(10) 0.0205(4) Uani 1 1 d . . .
H10 H 1.3565 0.3904 0.3938 0.025 Uiso 1 1 calc R . .
C11 C 1.27596(11) 0.36899(8) 0.28137(9) 0.0159(3) Uani 1 1 d . . .
C12 C 0.86533(11) 0.16343(9) 0.23964(9) 0.0185(3) Uani 1 1 d . . .
C13 C 0.84558(11) 0.20714(9) 0.29822(9) 0.0187(3) Uani 1 1 d . . .
C14 C 0.85709(11) 0.27872(9) 0.31120(9) 0.0215(4) Uani 1 1 d . . .
H14 H 0.8785 0.3067 0.2758 0.026 Uiso 1 1 calc R . .
C15 C 0.83726(12) 0.30811(10) 0.37520(10) 0.0276(4) Uani 1 1 d . . .
H15 H 0.8461 0.3562 0.3837 0.033 Uiso 1 1 calc R . .
C16 C 0.80448(13) 0.26843(12) 0.42777(10) 0.0339(5) Uani 1 1 d . . .
H16 H 0.7917 0.2896 0.4717 0.041 Uiso 1 1 calc R . .
C17 C 0.79063(12) 0.19860(12) 0.41592(10) 0.0328(5) Uani 1 1 d . . .
H17 H 0.7673 0.1719 0.4512 0.039 Uiso 1 1 calc R . .
C18 C 0.81070(11) 0.16714(10) 0.35240(9) 0.0239(4) Uani 1 1 d . . .
C19 C 0.80662(11) 0.09709(10) 0.32705(10) 0.0250(4) Uani 1 1 d . . .
C20 C 0.77698(13) 0.03690(11) 0.35665(12) 0.0355(5) Uani 1 1 d . . .
H20 H 0.7555 0.0389 0.4021 0.043 Uiso 1 1 calc R . .
C21 C 0.77894(14) -0.02473(11) 0.32022(14) 0.0420(6) Uani 1 1 d . . .
H21 H 0.7582 -0.0655 0.3401 0.050 Uiso 1 1 calc R . .
C22 C 0.81152(13) -0.02781(10) 0.25354(13) 0.0380(5) Uani 1 1 d . . .
H22 H 0.8123 -0.0709 0.2286 0.046 Uiso 1 1 calc R . .
C23 C 0.84254(12) 0.03042(9) 0.22329(11) 0.0277(4) Uani 1 1 d . . .
H23 H 0.8652 0.0269 0.1785 0.033 Uiso 1 1 calc R . .
C24 C 0.84070(11) 0.09508(9) 0.25876(10) 0.0222(4) Uani 1 1 d . . .
C25 C 0.79465(12) 0.25946(10) 0.10143(9) 0.0244(4) Uani 1 1 d . . .
H25A H 0.7743 0.2872 0.1397 0.037 Uiso 1 1 calc R . .
H25B H 0.7383 0.2331 0.0697 0.037 Uiso 1 1 calc R . .
H25C H 0.8190 0.2897 0.0674 0.037 Uiso 1 1 calc R . .
C26 C 0.90504(13) 0.12912(9) 0.08407(10) 0.0261(4) Uani 1 1 d . . .
H26A H 0.9170 0.1499 0.0378 0.039 Uiso 1 1 calc R . .
H26B H 0.8438 0.1027 0.0683 0.039 Uiso 1 1 calc R . .
H26C H 0.9597 0.0985 0.1096 0.039 Uiso 1 1 calc R . .
C27 C 1.12432(11) 0.34227(8) 0.33675(9) 0.0173(3) Uani 1 1 d . . .
H27A H 1.0832 0.3039 0.3457 0.021 Uiso 1 1 calc R . .
H27B H 1.1683 0.3565 0.3883 0.021 Uiso 1 1 calc R . .
C28 C 1.05742(12) 0.40252(9) 0.30145(10) 0.0239(4) Uani 1 1 d . . .
H28A H 1.0969 0.4402 0.2902 0.036 Uiso 1 1 calc R . .
H28B H 1.0233 0.4183 0.3386 0.036 Uiso 1 1 calc R . .
H28C H 1.0090 0.3878 0.2529 0.036 Uiso 1 1 calc R . .
C29 C 1.23959(11) 0.23819(8) 0.30554(9) 0.0175(3) Uani 1 1 d . . .
H29A H 1.1861 0.2038 0.2959 0.021 Uiso 1 1 calc R . .
H29B H 1.2801 0.2272 0.2707 0.021 Uiso 1 1 calc R . .
C30 C 1.30341(13) 0.23239(9) 0.39058(9) 0.0255(4) Uani 1 1 d . . .
H30A H 1.3588 0.2644 0.3997 0.038 Uiso 1 1 calc R . .
H30B H 1.3282 0.1853 0.4010 0.038 Uiso 1 1 calc R . .
H30C H 1.2640 0.2438 0.4255 0.038 Uiso 1 1 calc R . .
O1 O 1.07973(8) 0.16519(6) 0.39689(6) 0.0223(3) Uani 1 1 d . . .
C31 C 1.12556(15) 0.09908(9) 0.40313(12) 0.0323(4) Uani 1 1 d . . .
H31A H 1.1941 0.1012 0.4375 0.039 Uiso 1 1 calc R . .
H31B H 1.1258 0.0820 0.3510 0.039 Uiso 1 1 calc R . .
C32 C 1.06410(15) 0.05352(10) 0.43790(11) 0.0319(4) Uani 1 1 d . . .
H32A H 1.1036 0.0152 0.4678 0.038 Uiso 1 1 calc R . .
H32B H 1.0077 0.0343 0.3967 0.038 Uiso 1 1 calc R . .
C33 C 1.02933(13) 0.10189(9) 0.49190(10) 0.0270(4) Uani 1 1 d . . .
H33A H 1.0654 0.0930 0.5474 0.032 Uiso 1 1 calc R . .
H33B H 0.9581 0.0962 0.4845 0.032 Uiso 1 1 calc R . .
C34 C 1.05193(12) 0.17403(9) 0.46738(9) 0.0229(4) Uani 1 1 d . . .
H34A H 0.9933 0.2039 0.4576 0.027 Uiso 1 1 calc R . .
H34B H 1.1062 0.1952 0.5088 0.027 Uiso 1 1 calc R . .
Li2 Li 0.4111(2) 0.12205(17) 0.18177(17) 0.0293(7) Uani 1 1 d . E .
O2 O 0.49293(8) 0.08345(7) 0.12371(7) 0.0345(3) Uani 1 1 d . E .
C35 C 0.46646(14) 0.08897(14) 0.04231(11) 0.0502(7) Uani 1 1 d . . .
H35A H 0.4037 0.1145 0.0216 0.060 Uiso 0.50 1 d P A 1
H35B H 0.4611 0.0437 0.0168 0.060 Uiso 0.50 1 d P B 1
H35C H 0.4213 0.1269 0.0258 0.060 Uiso 0.50 1 d P C 2
H35D H 0.4337 0.0479 0.0190 0.060 Uiso 0.50 1 d P D 2
C36 C 0.5589(5) 0.1328(3) 0.0327(4) 0.0304(13) Uani 0.50 1 d P E 1
H36A H 0.5617 0.1338 -0.0219 0.036 Uiso 0.50 1 calc PR E 1
H36B H 0.5609 0.1802 0.0534 0.036 Uiso 0.50 1 calc PR E 1
C36A C 0.5499(5) 0.1003(4) 0.0172(4) 0.0460(17) Uani 0.50 1 d P E 2
H36C H 0.5514 0.1485 -0.0003 0.055 Uiso 0.50 1 calc PR E 2
H36D H 0.5491 0.0694 -0.0270 0.055 Uiso 0.50 1 calc PR E 2
C37 C 0.63846(13) 0.08554(11) 0.08618(11) 0.0323(4) Uani 1 1 d . . .
H37A H 0.6415 0.0402 0.0622 0.039 Uiso 0.50 1 d P F 1
H37B H 0.7045 0.1074 0.1006 0.039 Uiso 0.50 1 d P G 1
H37C H 0.6859 0.1222 0.0936 0.039 Uiso 0.50 1 d P H 2
H37D H 0.6694 0.0433 0.0790 0.039 Uiso 0.50 1 d P I 2
C38 C 0.59906(14) 0.08091(16) 0.15416(13) 0.0596(8) Uani 1 1 d . E .
H38A H 0.6201 0.0373 0.1828 0.072 Uiso 1 1 calc R . .
H38B H 0.6235 0.1197 0.1905 0.072 Uiso 1 1 calc R . .
O3 O 0.28038(8) 0.11106(6) 0.11302(7) 0.0267(3) Uani 1 1 d . . .
C39 C 0.19659(12) 0.15604(10) 0.09132(10) 0.0277(4) Uani 1 1 d . . .
H39A H 0.2173 0.2041 0.0870 0.033 Uiso 1 1 calc R . .
H39B H 0.1600 0.1541 0.1305 0.033 Uiso 1 1 calc R . .
C40 C 0.13322(13) 0.12984(10) 0.01231(10) 0.0287(4) Uani 1 1 d . . .
H40A H 0.0631 0.1286 0.0104 0.034 Uiso 1 1 calc R . .
H40B H 0.1406 0.1594 -0.0306 0.034 Uiso 1 1 calc R . .
C41 C 0.1707(2) 0.05939(13) 0.00623(17) 0.0821(11) Uani 1 1 d . . .
H41A H 0.2002 0.0569 -0.0374 0.099 Uiso 1 1 calc R . .
H41B H 0.1165 0.0255 -0.0034 0.099 Uiso 1 1 calc R . .
C42 C 0.24607(15) 0.04482(10) 0.08208(13) 0.0436(6) Uani 1 1 d . . .
H42A H 0.2168 0.0197 0.1179 0.052 Uiso 1 1 calc R . .
H42B H 0.3005 0.0170 0.0739 0.052 Uiso 1 1 calc R . .
O4 O 0.42829(8) 0.07574(7) 0.27924(7) 0.0278(3) Uani 1 1 d . . .
C43 C 0.34764(12) 0.05692(9) 0.30840(10) 0.0225(4) Uani 1 1 d . . .
H43A H 0.3105 0.0178 0.2784 0.027 Uiso 1 1 calc R . .
H43B H 0.3022 0.0962 0.3047 0.027 Uiso 1 1 calc R . .
C44 C 0.39477(13) 0.03691(10) 0.39308(10) 0.0257(4) Uani 1 1 d . . .
H44A H 0.3533 0.0040 0.4114 0.031 Uiso 1 1 calc R . .
H44B H 0.4076 0.0777 0.4277 0.031 Uiso 1 1 calc R . .
C45 C 0.48994(13) 0.00357(10) 0.38947(10) 0.0299(4) Uani 1 1 d . . .
H45A H 0.5408 0.0055 0.4409 0.036 Uiso 1 1 calc R . .
H45B H 0.4793 -0.0450 0.3723 0.036 Uiso 1 1 calc R . .
C46 C 0.51860(13) 0.04695(10) 0.32958(11) 0.0296(4) Uani 1 1 d . . .
H46A H 0.5641 0.0841 0.3556 0.036 Uiso 1 1 calc R . .
H46B H 0.5514 0.0183 0.2989 0.036 Uiso 1 1 calc R . .
O5 O 0.45086(10) 0.21561(7) 0.20236(7) 0.0372(3) Uani 1 1 d . . .
C47 C 0.5255(4) 0.2266(3) 0.2796(3) 0.0433(13) Uani 0.50 1 d P J 1
H47A H 0.4940 0.2290 0.3221 0.052 Uiso 0.50 1 calc PR J 1
H47B H 0.5747 0.1891 0.2913 0.052 Uiso 0.50 1 calc PR J 1
C47A C 0.4867(3) 0.2543(2) 0.2748(2) 0.0244(9) Uani 0.50 1 d P J 2
H47C H 0.4352 0.2861 0.2811 0.029 Uiso 0.50 1 calc PR J 2
H47D H 0.5046 0.2227 0.3202 0.029 Uiso 0.50 1 calc PR J 2
C48 C 0.57080(17) 0.29216(13) 0.27060(12) 0.0499(6) Uani 1 1 d . . .
H48A H 0.6430 0.2895 0.2957 0.060 Uiso 0.50 1 d P K 1
H48B H 0.5442 0.3292 0.2957 0.060 Uiso 0.50 1 d P L 1
H48C H 0.6299 0.2650 0.2899 0.060 Uiso 0.50 1 d P M 2
H48D H 0.5782 0.3339 0.2999 0.060 Uiso 0.50 1 d P N 2
C49 C 0.54996(17) 0.30620(12) 0.18418(12) 0.0430(5) Uani 1 1 d . J .
H49A H 0.5401 0.3560 0.1729 0.052 Uiso 1 1 calc R . .
H49B H 0.6045 0.2897 0.1650 0.052 Uiso 1 1 calc R . .
C50 C 0.45691(15) 0.26640(10) 0.14716(11) 0.0344(5) Uani 1 1 d . J .
H50A H 0.3991 0.2972 0.1356 0.041 Uiso 1 1 calc R . .
H50B H 0.4597 0.2447 0.0978 0.041 Uiso 1 1 calc R . .

loop_
_atom_site_aniso_label
_atom_site_aniso_U_11
_atom_site_aniso_U_22
_atom_site_aniso_U_33
_atom_site_aniso_U_23
_atom_site_aniso_U_13
_atom_site_aniso_U_12
Si1 0.0132(2) 0.0215(2) 0.0144(2) -0.00310(18) 0.00449(15) -0.00159(18)
N1 0.0144(6) 0.0156(7) 0.0121(6) -0.0007(5) 0.0042(5) -0.0001(5)
C1 0.0149(7) 0.0166(8) 0.0144(7) -0.0018(6) 0.0038(6) 0.0018(6)
B1 0.0157(8) 0.0198(10) 0.0105(8) -0.0009(7) 0.0031(6) -0.0011(7)
Li1 0.0241(14) 0.0323(18) 0.0191(14) 0.0052(13) 0.0040(11) -0.0004(13)
N2 0.0151(6) 0.0180(7) 0.0151(6) -0.0008(5) 0.0044(5) -0.0025(5)
C2 0.0185(8) 0.0242(9) 0.0133(7) -0.0013(7) 0.0026(6) -0.0003(7)
C3 0.0245(8) 0.0227(9) 0.0124(7) 0.0007(7) 0.0045(6) 0.0034(7)
C4 0.0228(8) 0.0203(9) 0.0159(8) 0.0028(7) 0.0102(6) 0.0010(7)
C5 0.0157(7) 0.0144(8) 0.0172(8) -0.0002(6) 0.0081(6) 0.0022(6)
C6 0.0151(7) 0.0160(8) 0.0202(8) -0.0004(7) 0.0068(6) 0.0028(6)
C7 0.0196(8) 0.0231(9) 0.0248(9) 0.0039(7) 0.0100(7) 0.0005(7)
C8 0.0172(8) 0.0288(10) 0.0384(11) 0.0053(8) 0.0107(7) -0.0056(7)
C9 0.0179(8) 0.0247(10) 0.0307(10) -0.0042(8) 0.0009(7) -0.0046(7)
C10 0.0188(8) 0.0208(9) 0.0200(8) -0.0010(7) 0.0028(6) 0.0002(7)
C11 0.0155(7) 0.0134(8) 0.0193(8) -0.0004(6) 0.0058(6) 0.0027(6)
C12 0.0142(7) 0.0230(9) 0.0177(8) -0.0005(7) 0.0040(6) -0.0009(6)
C13 0.0126(7) 0.0287(10) 0.0143(7) 0.0020(7) 0.0032(6) 0.0001(7)
C14 0.0181(8) 0.0307(10) 0.0157(8) -0.0006(7) 0.0051(6) 0.0015(7)
C15 0.0243(9) 0.0380(11) 0.0196(8) -0.0044(8) 0.0049(7) 0.0079(8)
C16 0.0284(9) 0.0555(14) 0.0197(9) -0.0004(9) 0.0102(7) 0.0141(9)
C17 0.0196(8) 0.0613(15) 0.0199(9) 0.0146(9) 0.0096(7) 0.0081(9)
C18 0.0133(7) 0.0393(11) 0.0181(8) 0.0096(8) 0.0033(6) 0.0012(7)
C19 0.0120(7) 0.0345(11) 0.0257(9) 0.0136(8) 0.0014(6) -0.0002(7)
C20 0.0189(9) 0.0440(13) 0.0390(11) 0.0229(10) 0.0015(8) -0.0015(8)
C21 0.0221(9) 0.0363(13) 0.0595(14) 0.0275(11) -0.0004(9) -0.0028(9)
C22 0.0221(9) 0.0218(11) 0.0589(14) 0.0077(10) -0.0052(9) 0.0011(8)
C23 0.0162(8) 0.0238(10) 0.0377(10) 0.0020(8) -0.0004(7) 0.0012(7)
C24 0.0093(7) 0.0263(10) 0.0269(9) 0.0053(7) -0.0009(6) -0.0001(7)
C25 0.0197(8) 0.0355(11) 0.0180(8) 0.0005(7) 0.0054(6) 0.0030(7)
C26 0.0241(9) 0.0297(11) 0.0276(9) -0.0108(8) 0.0124(7) -0.0081(8)
C27 0.0192(8) 0.0185(9) 0.0147(7) -0.0018(6) 0.0057(6) -0.0024(6)
C28 0.0238(8) 0.0248(10) 0.0252(9) -0.0020(7) 0.0106(7) 0.0014(7)
C29 0.0183(7) 0.0188(9) 0.0147(7) 0.0002(6) 0.0039(6) -0.0003(7)
C30 0.0304(9) 0.0245(10) 0.0176(8) 0.0032(7) 0.0008(7) 0.0037(8)
O1 0.0280(6) 0.0211(7) 0.0203(6) 0.0060(5) 0.0113(5) 0.0039(5)
C31 0.0404(11) 0.0221(10) 0.0404(11) 0.0064(9) 0.0212(9) 0.0068(8)
C32 0.0384(11) 0.0267(11) 0.0328(10) 0.0070(8) 0.0139(8) 0.0003(9)
C33 0.0283(9) 0.0314(11) 0.0222(9) 0.0086(8) 0.0089(7) 0.0012(8)
C34 0.0225(8) 0.0296(10) 0.0165(8) -0.0008(7) 0.0055(6) -0.0018(7)
Li2 0.0194(14) 0.043(2) 0.0233(15) 0.0069(14) 0.0034(11) -0.0060(13)
O2 0.0179(6) 0.0577(9) 0.0287(7) 0.0176(6) 0.0078(5) 0.0082(6)
C35 0.0210(9) 0.104(2) 0.0233(10) -0.0168(12) 0.0028(8) 0.0064(11)
C36 0.026(2) 0.047(4) 0.021(3) 0.010(3) 0.0115(19) 0.003(3)
C36A 0.037(3) 0.068(5) 0.034(4) 0.016(3) 0.013(3) 0.012(4)
C37 0.0196(9) 0.0449(12) 0.0333(10) 0.0000(9) 0.0090(7) -0.0019(8)
C38 0.0186(10) 0.121(2) 0.0387(12) 0.0243(14) 0.0078(9) 0.0171(12)
O3 0.0186(6) 0.0287(7) 0.0291(7) -0.0021(5) 0.0016(5) -0.0007(5)
C39 0.0196(8) 0.0371(11) 0.0273(9) -0.0035(8) 0.0081(7) 0.0040(8)
C40 0.0200(8) 0.0386(12) 0.0271(9) -0.0002(8) 0.0062(7) -0.0009(8)
C41 0.0791(19) 0.0477(16) 0.0768(19) -0.0313(14) -0.0435(16) 0.0232(14)
C42 0.0330(11) 0.0240(11) 0.0617(15) 0.0063(10) -0.0051(10) -0.0081(9)
O4 0.0204(6) 0.0389(8) 0.0227(6) 0.0112(6) 0.0040(5) -0.0027(5)
C43 0.0217(8) 0.0228(9) 0.0233(9) 0.0020(7) 0.0071(7) -0.0006(7)
C44 0.0334(10) 0.0234(10) 0.0216(9) 0.0015(7) 0.0100(7) 0.0026(8)
C45 0.0318(10) 0.0342(11) 0.0224(9) 0.0048(8) 0.0058(7) 0.0065(8)
C46 0.0209(9) 0.0370(11) 0.0281(10) 0.0020(8) 0.0027(7) -0.0005(8)
O5 0.0440(8) 0.0409(9) 0.0249(7) -0.0018(6) 0.0074(6) -0.0220(7)
C47 0.049(3) 0.039(3) 0.028(2) 0.009(2) -0.010(2) -0.011(2)
C47A 0.032(2) 0.024(3) 0.0176(18) 0.0003(18) 0.0080(17) -0.0014(17)
C48 0.0522(14) 0.0534(15) 0.0351(12) 0.0072(11) -0.0012(10) -0.0215(12)
C49 0.0530(13) 0.0405(13) 0.0395(12) -0.0031(10) 0.0195(10) -0.0151(11)
C50 0.0464(12) 0.0238(10) 0.0284(10) 0.0012(8) 0.0037(8) 0.0013(9)

loop_
_atom_type_symbol
_atom_type_description
_atom_type_scat_dispersion_real
_atom_type_scat_dispersion_imag
_atom_type_scat_source
C C 0.0033 0.0016 'International Tables Vol C Tables 4.2.6.8 and 6.1.1.4'
H H 0.0000 0.0000 'International Tables Vol C Tables 4.2.6.8 and 6.1.1.4'
Li Li -0.0003 0.0001 'International Tables Vol C Tables 4.2.6.8 and 6.1.1.4'
B B 0.0013 0.0007 'International Tables Vol C Tables 4.2.6.8 and 6.1.1.4'
N N 0.0061 0.0033 'International Tables Vol C Tables 4.2.6.8 and 6.1.1.4'
O O 0.0106 0.0060 'International Tables Vol C Tables 4.2.6.8 and 6.1.1.4'
Si Si 0.0817 0.0704 'International Tables Vol C Tables 4.2.6.8 and 6.1.1.4'

loop_
_geom_angle_atom_site_label_1
_geom_angle_atom_site_label_2
_geom_angle_atom_site_label_3
_geom_angle
N2 Si1 C12 104.80(7)
N2 Si1 C26 112.15(7)
C12 Si1 C26 111.62(8)
N2 Si1 C25 110.87(7)
C12 Si1 C25 109.03(7)
C26 Si1 C25 108.34(8)
N2 Si1 Li1 45.56(8)
C12 Si1 Li1 59.43(8)
C26 Si1 Li1 123.68(9)
C25 Si1 Li1 127.57(9)
C5 N1 C1 121.42(12)
C5 N1 B1 111.73(12)
C1 N1 B1 126.68(13)
N2 C1 N1 119.93(13)
N2 C1 C2 124.90(14)
N1 C1 C2 115.17(14)
C11 B1 C29 110.07(13)
C11 B1 N1 96.65(12)
C29 B1 N1 107.52(12)
C11 B1 C27 111.14(13)
C29 B1 C27 116.11(13)
N1 B1 C27 113.60(12)
O1 Li1 N2 157.75(19)
O1 Li1 C12 107.56(14)
N2 Li1 C12 80.44(11)
O1 Li1 C13 98.47(13)
N2 Li1 C13 99.13(12)
C12 Li1 C13 33.98(7)
O1 Li1 Si1 142.80(15)
N2 Li1 Si1 39.26(6)
C12 Li1 Si1 41.31(6)
C13 Li1 Si1 66.14(8)
O1 Li1 C14 107.97(13)
N2 Li1 C14 94.09(12)
C12 Li1 C14 60.48(8)
C13 Li1 C14 30.83(6)
Si1 Li1 C14 76.64(8)
C1 N2 Si1 125.57(10)
C1 N2 Li1 139.24(13)
Si1 N2 Li1 95.18(11)
C3 C2 C1 122.64(15)
C3 C2 H2 118.7
C1 C2 H2 118.7
C2 C3 C4 120.10(15)
C2 C3 H3 119.9
C4 C3 H3 119.9
C5 C4 C3 117.59(15)
C5 C4 H4 121.2
C3 C4 H4 121.2
N1 C5 C4 123.01(14)
N1 C5 C6 110.07(13)
C4 C5 C6 126.92(15)
C7 C6 C11 123.04(14)
C7 C6 C5 126.75(15)
C11 C6 C5 110.20(14)
C8 C7 C6 118.67(16)
C8 C7 H7 120.7
C6 C7 H7 120.7
C7 C8 C9 119.71(16)
C7 C8 H8 120.1
C9 C8 H8 120.1
C10 C9 C8 120.97(15)
C10 C9 H9 119.5
C8 C9 H9 119.5
C9 C10 C11 120.64(16)
C9 C10 H10 119.7
C11 C10 H10 119.7
C6 C11 C10 116.95(15)
C6 C11 B1 110.75(13)
C10 C11 B1 132.25(15)
C13 C12 C24 104.96(14)
C13 C12 Si1 121.88(13)
C24 C12 Si1 132.38(13)
C13 C12 Li1 77.69(12)
C24 C12 Li1 121.82(12)
Si1 C12 Li1 79.26(9)
C14 C13 C12 131.54(15)
C14 C13 C18 117.89(15)
C12 C13 C18 110.54(15)
C14 C13 Li1 83.24(12)
C12 C13 Li1 68.33(11)
C18 C13 Li1 123.92(12)
C15 C14 C13 120.12(16)
C15 C14 Li1 129.84(12)
C13 C14 Li1 65.93(11)
C15 C14 H14 119.9
C13 C14 H14 119.9
Li1 C14 H14 76.5
C14 C15 C16 121.28(18)
C14 C15 H15 119.4
C16 C15 H15 119.4
C17 C16 C15 120.04(17)
C17 C16 H16 120.0
C15 C16 H16 120.0
C16 C17 C18 120.23(18)
C16 C17 H17 119.9
C18 C17 H17 119.9
C17 C18 C19 132.66(17)
C17 C18 C13 120.42(18)
C19 C18 C13 106.90(15)
C20 C19 C18 131.63(18)
C20 C19 C24 120.80(18)
C18 C19 C24 107.57(15)
C21 C20 C19 120.1(2)
C21 C20 H20 120.0
C19 C20 H20 120.0
C20 C21 C22 120.05(19)
C20 C21 H21 120.0
C22 C21 H21 120.0
C23 C22 C21 121.4(2)
C23 C22 H22 119.3
C21 C22 H22 119.3
C22 C23 C24 120.21(19)
C22 C23 H23 119.9
C24 C23 H23 119.9
C23 C24 C12 132.56(17)
C23 C24 C19 117.41(16)
C12 C24 C19 110.02(16)
Si1 C25 H25A 109.5
Si1 C25 H25B 109.5
H25A C25 H25B 109.5
Si1 C25 H25C 109.5
H25A C25 H25C 109.5
H25B C25 H25C 109.5
Si1 C26 H26A 109.5
Si1 C26 H26B 109.5
H26A C26 H26B 109.5
Si1 C26 H26C 109.5
H26A C26 H26C 109.5
H26B C26 H26C 109.5
C28 C27 B1 114.76(13)
C28 C27 H27A 108.6
B1 C27 H27A 108.6
C28 C27 H27B 108.6
B1 C27 H27B 108.6
H27A C27 H27B 107.6
C27 C28 H28A 109.5
C27 C28 H28B 109.5
H28A C28 H28B 109.5
C27 C28 H28C 109.5
H28A C28 H28C 109.5
H28B C28 H28C 109.5
C30 C29 B1 113.11(13)
C30 C29 H29A 109.0
B1 C29 H29A 109.0
C30 C29 H29B 109.0
B1 C29 H29B 109.0
H29A C29 H29B 107.8
C29 C30 H30A 109.5
C29 C30 H30B 109.5
H30A C30 H30B 109.5
C29 C30 H30C 109.5
H30A C30 H30C 109.5
H30B C30 H30C 109.5
C31 O1 C34 106.00(13)
C31 O1 Li1 124.81(14)
C34 O1 Li1 125.22(14)
O1 C31 C32 104.71(15)
O1 C31 H31A 110.8
C32 C31 H31A 110.8
O1 C31 H31B 110.8
C32 C31 H31B 110.8
H31A C31 H31B 108.9
C31 C32 C33 103.58(15)
C31 C32 H32A 111.0
C33 C32 H32A 111.0
C31 C32 H32B 111.0
C33 C32 H32B 111.0
H32A C32 H32B 109.0
C32 C33 C34 104.34(14)
C32 C33 H33A 110.9
C34 C33 H33A 110.9
C32 C33 H33B 110.9
C34 C33 H33B 110.9
H33A C33 H33B 108.9
O1 C34 C33 106.06(14)
O1 C34 H34A 110.5
C33 C34 H34A 110.5
O1 C34 H34B 110.5
C33 C34 H34B 110.5
H34A C34 H34B 108.7
O5 Li2 O4 108.74(16)
O5 Li2 O3 114.01(17)
O4 Li2 O3 111.85(16)
O5 Li2 O2 106.44(15)
O4 Li2 O2 111.86(17)
O3 Li2 O2 103.77(15)
C35 O2 C38 109.05(15)
C35 O2 Li2 120.76(14)
C38 O2 Li2 122.70(16)
O2 C35 C36A 110.5(3)
O2 C35 C36 99.9(3)
C36A C35 C36 25.0(3)
O2 C35 H35A 111.4
C36A C35 H35A 123.6
C36 C35 H35A 111.6
O2 C35 H35B 112.1
C36A C35 H35B 87.1
C36 C35 H35B 112.1
H35A C35 H35B 109.6
O2 C35 H35C 109.2
C36A C35 H35C 109.4
C36 C35 H35C 93.2
H35A C35 H35C 19.9
H35B C35 H35C 126.0
O2 C35 H35D 109.8
C36A C35 H35D 110.0
C36 C35 H35D 134.5
H35A C35 H35D 89.1
H35B C35 H35D 24.5
H35C C35 H35D 108.0
C37 C36 C35 95.3(3)
C37 C36 H36A 112.7
C35 C36 H36A 112.7
C37 C36 H36B 112.7
C35 C36 H36B 112.7
H36A C36 H36B 110.2
C35 C36A C37 106.9(5)
C35 C36A H36C 110.4
C37 C36A H36C 110.4
C35 C36A H36D 110.4
C37 C36A H36D 110.4
H36C C36A H36D 108.6
C38 C37 C36A 104.8(3)
C38 C37 C36 99.0(3)
C36A C37 C36 25.9(3)
C38 C37 H37A 112.2
C36A C37 H37A 87.0
C36 C37 H37A 112.2
C38 C37 H37B 111.7
C36A C37 H37B 129.0
C36 C37 H37B 111.8
H37A C37 H37B 109.6
C38 C37 H37C 110.5
C36A C37 H37C 110.8
C36 C37 H37C 90.2
H37A C37 H37C 127.0
H37B C37 H37C 22.7
C38 C37 H37D 110.9
C36A C37 H37D 111.1
C36 C37 H37D 134.9
H37A C37 H37D 25.3
H37B C37 H37D 87.9
H37C C37 H37D 108.7
O2 C38 C37 107.08(16)
O2 C38 H38A 110.3
C37 C38 H38A 110.3
O2 C38 H38B 110.3
C37 C38 H38B 110.3
H38A C38 H38B 108.6
C42 O3 C39 106.34(13)
C42 O3 Li2 120.35(15)
C39 O3 Li2 132.66(15)
O3 C39 C40 105.39(14)
O3 C39 H39A 110.7
C40 C39 H39A 110.7
O3 C39 H39B 110.7
C40 C39 H39B 110.7
H39A C39 H39B 108.8
C41 C40 C39 104.41(15)
C41 C40 H40A 110.9
C39 C40 H40A 110.9
C41 C40 H40B 110.9
C39 C40 H40B 110.9
H40A C40 H40B 108.9
C40 C41 C42 106.67(18)
C40 C41 H41A 110.4
C42 C41 H41A 110.4
C40 C41 H41B 110.4
C42 C41 H41B 110.4
H41A C41 H41B 108.6
O3 C42 C41 104.72(17)
O3 C42 H42A 110.8
C41 C42 H42A 110.8
O3 C42 H42B 110.8
C41 C42 H42B 110.8
H42A C42 H42B 108.9
C43 O4 C46 109.47(12)
C43 O4 Li2 123.17(13)
C46 O4 Li2 126.95(14)
O4 C43 C44 105.12(13)
O4 C43 H43A 110.7
C44 C43 H43A 110.7
O4 C43 H43B 110.7
C44 C43 H43B 110.7
H43A C43 H43B 108.8
C43 C44 C45 101.84(14)
C43 C44 H44A 111.4
C45 C44 H44A 111.4
C43 C44 H44B 111.4
C45 C44 H44B 111.4
H44A C44 H44B 109.3
C46 C45 C44 102.83(15)
C46 C45 H45A 111.2
C44 C45 H45A 111.2
C46 C45 H45B 111.2
C44 C45 H45B 111.2
H45A C45 H45B 109.1
O4 C46 C45 106.33(14)
O4 C46 H46A 110.5
C45 C46 H46A 110.5
O4 C46 H46B 110.5
C45 C46 H46B 110.5
H46A C46 H46B 108.7
C50 O5 C47A 100.5(2)
C50 O5 C47 112.0(2)
C47A O5 C47 29.9(2)
C50 O5 Li2 127.23(14)
C47A O5 Li2 132.2(2)
C47 O5 Li2 113.9(2)
C48 C47 O5 103.9(3)
C48 C47 H47A 111.0
O5 C47 H47A 111.0
C48 C47 H47B 111.0
O5 C47 H47B 111.0
H47A C47 H47B 109.0
C48 C47A O5 107.4(3)
C48 C47A H47C 110.2
O5 C47A H47C 110.2
C48 C47A H47D 110.2
O5 C47A H47D 110.2
H47C C47A H47D 108.5
C47A C48 C47 30.5(2)
C47A C48 C49 103.4(2)
C47 C48 C49 108.1(2)
C47A C48 H48A 136.2
C47 C48 H48A 109.6
C49 C48 H48A 109.7
C47A C48 H48B 84.9
C47 C48 H48B 110.4
C49 C48 H48B 110.4
H48A C48 H48B 108.6
C47A C48 H48C 110.9
C47 C48 H48C 81.4
C49 C48 H48C 110.6
H48A C48 H48C 30.1
H48B C48 H48C 130.5
C47A C48 H48D 111.6
C47 C48 H48D 131.5
C49 C48 H48D 111.4
H48A C48 H48D 82.2
H48B C48 H48D 28.5
H48C C48 H48D 108.9
C50 C49 C48 103.85(17)
C50 C49 H49A 111.0
C48 C49 H49A 111.0
C50 C49 H49B 111.0
C48 C49 H49B 111.0
H49A C49 H49B 109.0
O5 C50 C49 106.08(15)
O5 C50 H50A 110.5
C49 C50 H50A 110.5
O5 C50 H50B 110.5
C49 C50 H50B 110.5
H50A C50 H50B 108.7

loop_
_geom_bond_atom_site_label_1
_geom_bond_atom_site_label_2
_geom_bond_distance
Si1 N2 1.7358(13)
Si1 C12 1.8355(17)
Si1 C26 1.8777(17)
Si1 C25 1.8789(17)
Si1 Li1 2.732(3)
N1 C5 1.3681(19)
N1 C1 1.3858(19)
N1 B1 1.628(2)
C1 N2 1.318(2)
C1 C2 1.444(2)
B1 C11 1.615(2)
B1 C29 1.626(2)
B1 C27 1.632(2)
Li1 O1 1.919(3)
Li1 N2 1.958(3)
Li1 C12 2.394(3)
Li1 C13 2.517(3)
Li1 C14 2.737(3)
C2 C3 1.357(2)
C2 H2 0.9500
C3 C4 1.400(2)
C3 H3 0.9500
C4 C5 1.373(2)
C4 H4 0.9500
C5 C6 1.470(2)
C6 C7 1.388(2)
C6 C11 1.398(2)
C7 C8 1.386(2)
C7 H7 0.9500
C8 C9 1.391(3)
C8 H8 0.9500
C9 C10 1.387(2)
C9 H9 0.9500
C10 C11 1.400(2)
C10 H10 0.9500
C12 C13 1.440(2)
C12 C24 1.441(2)
C13 C14 1.412(2)
C13 C18 1.440(2)
C14 C15 1.381(2)
C14 H14 0.9500
C15 C16 1.399(3)
C15 H15 0.9500
C16 C17 1.379(3)
C16 H16 0.9500
C17 C18 1.392(3)
C17 H17 0.9500
C18 C19 1.431(3)
C19 C20 1.400(3)
C19 C24 1.441(2)
C20 C21 1.368(3)
C20 H20 0.9500
C21 C22 1.403(3)
C21 H21 0.9500
C22 C23 1.382(3)
C22 H22 0.9500
C23 C24 1.412(3)
C23 H23 0.9500
C25 H25A 0.9800
C25 H25B 0.9800
C25 H25C 0.9800
C26 H26A 0.9800
C26 H26B 0.9800
C26 H26C 0.9800
C27 C28 1.525(2)
C27 H27A 0.9900
C27 H27B 0.9900
C28 H28A 0.9800
C28 H28B 0.9800
C28 H28C 0.9800
C29 C30 1.530(2)
C29 H29A 0.9900
C29 H29B 0.9900
C30 H30A 0.9800
C30 H30B 0.9800
C30 H30C 0.9800
O1 C31 1.431(2)
O1 C34 1.4386(19)
C31 C32 1.503(3)
C31 H31A 0.9900
C31 H31B 0.9900
C32 C33 1.531(3)
C32 H32A 0.9900
C32 H32B 0.9900
C33 C34 1.532(2)
C33 H33A 0.9900
C33 H33B 0.9900
C34 H34A 0.9900
C34 H34B 0.9900
Li2 O5 1.909(4)
Li2 O4 1.913(3)
Li2 O3 1.918(3)
Li2 O2 1.926(4)
O2 C35 1.397(2)
O2 C38 1.449(2)
C35 C36A 1.406(8)
C35 C36 1.618(7)
C35 H35A 0.9946
C35 H35B 0.9847
C35 H35C 0.9659
C35 H35D 0.9564
C36 C37 1.551(7)
C36 H36A 0.9900
C36 H36B 0.9900
C36A C37 1.510(7)
C36A H36C 0.9900
C36A H36D 0.9900
C37 C38 1.484(3)
C37 H37A 0.9863
C37 H37B 0.9941
C37 H37C 0.9641
C37 H37D 0.9582
C38 H38A 0.9900
C38 H38B 0.9900
O3 C42 1.430(2)
O3 C39 1.438(2)
C39 C40 1.524(2)
C39 H39A 0.9900
C39 H39B 0.9900
C40 C41 1.485(3)
C40 H40A 0.9900
C40 H40B 0.9900
C41 C42 1.489(3)
C41 H41A 0.9900
C41 H41B 0.9900
C42 H42A 0.9900
C42 H42B 0.9900
O4 C43 1.441(2)
O4 C46 1.448(2)
C43 C44 1.516(2)
C43 H43A 0.9900
C43 H43B 0.9900
C44 C45 1.521(3)
C44 H44A 0.9900
C44 H44B 0.9900
C45 C46 1.511(3)
C45 H45A 0.9900
C45 H45B 0.9900
C46 H46A 0.9900
C46 H46B 0.9900
O5 C50 1.417(2)
O5 C47A 1.456(4)
O5 C47 1.491(5)
C47 C48 1.460(6)
C47 H47A 0.9900
C47 H47B 0.9900
C47A C48 1.427(5)
C47A H47C 0.9900
C47A H47D 0.9900
C48 C49 1.511(3)
C48 H48A 0.9952
C48 H48B 0.9826
C48 H48C 0.9673
C48 H48D 0.9549
C49 C50 1.509(3)
C49 H49A 0.9900
C49 H49B 0.9900
C50 H50A 0.9900
C50 H50B 0.9900

loop_
_geom_torsion_atom_site_label_1
_geom_torsion_atom_site_label_2
_geom_torsion_atom_site_label_3
_geom_torsion_atom_site_label_4
_geom_torsion
C5 N1 C1 N2 178.00(14)
B1 N1 C1 N2 3.1(2)
C5 N1 C1 C2 -1.7(2)
B1 N1 C1 C2 -176.58(14)
C5 N1 B1 C11 7.43(15)
C1 N1 B1 C11 -177.25(14)
C5 N1 B1 C29 -106.09(14)
C1 N1 B1 C29 69.23(18)
C5 N1 B1 C27 123.99(15)
C1 N1 B1 C27 -60.7(2)
N2 Si1 Li1 O1 -143.8(3)
C12 Si1 Li1 O1 42.0(2)
C26 Si1 Li1 O1 -54.9(3)
C25 Si1 Li1 O1 133.4(2)
C12 Si1 Li1 N2 -174.17(14)
C26 Si1 Li1 N2 88.91(12)
C25 Si1 Li1 N2 -82.83(13)
N2 Si1 Li1 C12 174.17(14)
C26 Si1 Li1 C12 -96.92(11)
C25 Si1 Li1 C12 91.34(11)
N2 Si1 Li1 C13 144.65(13)
C12 Si1 Li1 C13 -29.52(8)
C26 Si1 Li1 C13 -126.44(9)
C25 Si1 Li1 C13 61.82(12)
N2 Si1 Li1 C14 113.97(12)
C12 Si1 Li1 C14 -60.20(9)
C26 Si1 Li1 C14 -157.12(8)
C25 Si1 Li1 C14 31.14(13)
N1 C1 N2 Si1 176.22(11)
C2 C1 N2 Si1 -4.1(2)
N1 C1 N2 Li1 -5.1(3)
C2 C1 N2 Li1 174.53(19)
C12 Si1 N2 C1 -175.67(13)
C26 Si1 N2 C1 63.07(16)
C25 Si1 N2 C1 -58.18(15)
Li1 Si1 N2 C1 179.14(19)
C12 Si1 N2 Li1 5.19(12)
C26 Si1 N2 Li1 -116.07(12)
C25 Si1 N2 Li1 122.68(12)
O1 Li1 N2 C1 -69.5(6)
C12 Li1 N2 C1 177.18(19)
C13 Li1 N2 C1 148.67(18)
Si1 Li1 N2 C1 -178.9(2)
C14 Li1 N2 C1 118.0(2)
O1 Li1 N2 Si1 109.5(5)
C12 Li1 N2 Si1 -3.90(9)
C13 Li1 N2 Si1 -32.41(12)
C14 Li1 N2 Si1 -63.04(10)
N2 C1 C2 C3 -176.78(16)
N1 C1 C2 C3 2.9(2)
C1 C2 C3 C4 -1.9(3)
C2 C3 C4 C5 -0.3(2)
C1 N1 C5 C4 -0.5(2)
B1 N1 C5 C4 175.15(14)
C1 N1 C5 C6 178.80(13)
B1 N1 C5 C6 -5.59(17)
C3 C4 C5 N1 1.5(2)
C3 C4 C5 C6 -177.59(15)
N1 C5 C6 C7 -178.40(15)
C4 C5 C6 C7 0.8(3)
N1 C5 C6 C11 0.66(18)
C4 C5 C6 C11 179.89(15)
C11 C6 C7 C8 -0.8(2)
C5 C6 C7 C8 178.19(16)
C6 C7 C8 C9 -0.2(3)
C7 C8 C9 C10 0.4(3)
C8 C9 C10 C11 0.4(3)
C7 C6 C11 C10 1.5(2)
C5 C6 C11 C10 -177.63(14)
C7 C6 C11 B1 -176.34(15)
C5 C6 C11 B1 4.55(18)
C9 C10 C11 C6 -1.3(2)
C9 C10 C11 B1 175.98(16)
C29 B1 C11 C6 104.51(14)
N1 B1 C11 C6 -6.91(16)
C27 B1 C11 C6 -125.42(14)
C29 B1 C11 C10 -72.9(2)
N1 B1 C11 C10 175.72(16)
C27 B1 C11 C10 57.2(2)
N2 Si1 C12 C13 63.77(13)
C26 Si1 C12 C13 -174.63(12)
C25 Si1 C12 C13 -54.98(14)
Li1 Si1 C12 C13 68.07(14)
N2 Si1 C12 C24 -127.91(15)
C26 Si1 C12 C24 -6.30(17)
C25 Si1 C12 C24 113.35(15)
Li1 Si1 C12 C24 -123.61(18)
N2 Si1 C12 Li1 -4.30(10)
C26 Si1 C12 Li1 117.31(10)
C25 Si1 C12 Li1 -123.05(10)
O1 Li1 C12 C13 78.85(16)
N2 Li1 C12 C13 -122.53(13)
Si1 Li1 C12 C13 -126.27(12)
C14 Li1 C12 C13 -22.26(9)
O1 Li1 C12 C24 -21.3(2)
N2 Li1 C12 C24 137.35(15)
C13 Li1 C12 C24 -100.12(17)
Si1 Li1 C12 C24 133.61(16)
C14 Li1 C12 C24 -122.37(15)
O1 Li1 C12 Si1 -154.87(15)
N2 Li1 C12 Si1 3.74(9)
C13 Li1 C12 Si1 126.27(12)
C14 Li1 C12 Si1 104.01(8)
C24 C12 C13 C14 178.60(15)
Si1 C12 C13 C14 -10.3(2)
Li1 C12 C13 C14 58.58(18)
C24 C12 C13 C18 0.53(16)
Si1 C12 C13 C18 171.63(11)
Li1 C12 C13 C18 -119.49(13)
C24 C12 C13 Li1 120.02(13)
Si1 C12 C13 Li1 -68.88(12)
O1 Li1 C13 C14 111.06(14)
N2 Li1 C13 C14 -82.61(14)
C12 Li1 C13 C14 -139.97(15)
Si1 Li1 C13 C14 -104.38(10)
O1 Li1 C13 C12 -108.97(15)
N2 Li1 C13 C12 57.36(14)
Si1 Li1 C13 C12 35.59(9)
C14 Li1 C13 C12 139.97(15)
O1 Li1 C13 C18 -8.1(2)
N2 Li1 C13 C18 158.18(16)
C12 Li1 C13 C18 100.82(18)
Si1 Li1 C13 C18 136.41(15)
C14 Li1 C13 C18 -119.21(19)
C12 C13 C14 C15 -176.50(16)
C18 C13 C14 C15 1.5(2)
Li1 C13 C14 C15 -123.51(15)
C12 C13 C14 Li1 -53.00(16)
C18 C13 C14 Li1 124.96(15)
O1 Li1 C14 C15 34.0(2)
N2 Li1 C14 C15 -148.93(18)
C12 Li1 C14 C15 134.47(19)
C13 Li1 C14 C15 110.1(2)
Si1 Li1 C14 C15 175.64(18)
O1 Li1 C14 C13 -76.02(15)
N2 Li1 C14 C13 101.00(14)
C12 Li1 C14 C13 24.40(9)
Si1 Li1 C14 C13 65.57(10)
C13 C14 C15 C16 -0.8(2)
Li1 C14 C15 C16 -83.3(2)
C14 C15 C16 C17 -0.5(3)
C15 C16 C17 C18 1.0(3)
C16 C17 C18 C19 177.64(17)
C16 C17 C18 C13 -0.3(2)
C14 C13 C18 C17 -0.9(2)
C12 C13 C18 C17 177.45(14)
Li1 C13 C18 C17 100.35(19)
C14 C13 C18 C19 -179.35(13)
C12 C13 C18 C19 -0.99(17)
Li1 C13 C18 C19 -78.09(18)
C17 C18 C19 C20 3.0(3)
C13 C18 C19 C20 -178.88(16)
C17 C18 C19 C24 -177.13(17)
C13 C18 C19 C24 1.03(17)
C18 C19 C20 C21 179.09(17)
C24 C19 C20 C21 -0.8(2)
C19 C20 C21 C22 0.6(3)
C20 C21 C22 C23 0.3(3)
C21 C22 C23 C24 -0.9(3)
C22 C23 C24 C12 -178.07(16)
C22 C23 C24 C19 0.6(2)
C13 C12 C24 C23 178.92(16)
Si1 C12 C24 C23 9.2(3)
Li1 C12 C24 C23 -96.5(2)
C13 C12 C24 C19 0.13(16)
Si1 C12 C24 C19 -169.62(12)
Li1 C12 C24 C19 84.75(17)
C20 C19 C24 C23 0.2(2)
C18 C19 C24 C23 -179.73(13)
C20 C19 C24 C12 179.19(14)
C18 C19 C24 C12 -0.74(17)
C11 B1 C27 C28 69.99(16)
C29 B1 C27 C28 -163.19(13)
N1 B1 C27 C28 -37.73(19)
C11 B1 C29 C30 70.31(17)
N1 B1 C29 C30 174.47(13)
C27 B1 C29 C30 -57.04(18)
N2 Li1 O1 C31 -29.8(5)
C12 Li1 O1 C31 78.50(19)
C13 Li1 O1 C31 112.17(16)
Si1 Li1 O1 C31 50.9(3)
C14 Li1 O1 C31 142.35(14)
N2 Li1 O1 C34 175.8(4)
C12 Li1 O1 C34 -75.93(19)
C13 Li1 O1 C34 -42.26(19)
Si1 Li1 O1 C34 -103.5(3)
C14 Li1 O1 C34 -12.1(2)
C34 O1 C31 C32 40.57(18)
Li1 O1 C31 C32 -117.90(17)
O1 C31 C32 C33 -33.18(18)
C31 C32 C33 C34 14.07(18)
C31 O1 C34 C33 -31.01(17)
Li1 O1 C34 C33 127.35(16)
C32 C33 C34 O1 9.48(17)
O5 Li2 O2 C35 -87.0(2)
O4 Li2 O2 C35 154.34(18)
O3 Li2 O2 C35 33.6(2)
O5 Li2 O2 C38 59.4(2)
O4 Li2 O2 C38 -59.2(2)
O3 Li2 O2 C38 -179.96(17)
C38 O2 C35 C36A -8.6(4)
Li2 O2 C35 C36A 142.0(3)
C38 O2 C35 C36 -32.0(3)
Li2 O2 C35 C36 118.5(3)
O2 C35 C36 C37 50.2(3)
C36A C35 C36 C37 -67.8(11)
O2 C35 C36A C37 13.1(5)
C36 C35 C36A C37 81.4(11)
C35 C36A C37 C38 -12.3(5)
C35 C36A C37 C36 -92.4(11)
C35 C36 C37 C38 -48.8(3)
C35 C36 C37 C36A 56.6(10)
C35 O2 C38 C37 0.3(3)
Li2 O2 C38 C37 -149.58(19)
C36A C37 C38 O2 7.3(4)
C36 C37 C38 O2 33.1(3)
O5 Li2 O3 C42 169.77(17)
O4 Li2 O3 C42 -66.3(2)
O2 Li2 O3 C42 54.4(2)
O5 Li2 O3 C39 -20.9(3)
O4 Li2 O3 C39 103.0(2)
O2 Li2 O3 C39 -136.22(17)
C42 O3 C39 C40 -32.92(19)
Li2 O3 C39 C40 156.64(17)
O3 C39 C40 C41 16.7(2)
C39 C40 C41 C42 4.7(3)
C39 O3 C42 C41 35.9(2)
Li2 O3 C42 C41 -152.3(2)
C40 C41 C42 O3 -24.6(3)
O5 Li2 O4 C43 106.04(17)
O3 Li2 O4 C43 -20.8(3)
O2 Li2 O4 C43 -136.69(16)
O5 Li2 O4 C46 -82.1(2)
O3 Li2 O4 C46 151.07(16)
O2 Li2 O4 C46 35.1(3)
C46 O4 C43 C44 19.34(18)
Li2 O4 C43 C44 -167.58(16)
O4 C43 C44 C45 -34.81(18)
C43 C44 C45 C46 36.74(18)
C43 O4 C46 C45 4.42(19)
Li2 O4 C46 C45 -168.33(17)
C44 C45 C46 O4 -26.09(19)
O4 Li2 O5 C50 174.95(16)
O3 Li2 O5 C50 -59.5(3)
O2 Li2 O5 C50 54.3(2)
O4 Li2 O5 C47A -1.9(3)
O3 Li2 O5 C47A 123.7(3)
O2 Li2 O5 C47A -122.6(3)
O4 Li2 O5 C47 26.7(3)
O3 Li2 O5 C47 152.2(3)
O2 Li2 O5 C47 -94.0(3)
C50 O5 C47 C48 6.1(5)
C47A O5 C47 C48 -66.1(6)
Li2 O5 C47 C48 159.3(3)
C50 O5 C47A C48 -44.0(3)
C47 O5 C47A C48 72.1(6)
Li2 O5 C47A C48 133.4(3)
O5 C47A C48 C47 -72.4(6)
O5 C47A C48 C49 30.6(3)
O5 C47 C48 C47A 66.2(5)
O5 C47 C48 C49 -19.5(5)
C47A C48 C49 C50 -6.0(3)
C47 C48 C49 C50 25.4(4)
C47A O5 C50 C49 38.5(3)
C47 O5 C50 C49 9.7(3)
Li2 O5 C50 C49 -139.11(18)
C48 C49 C50 O5 -20.9(2)
